data_7005445
loop_
_publ_author_name
'Baca, Svetlana G.'
'Adams, Harry'
'Sykes, Daniel'
'Faulkner, Stephen'
'Ward, Michael D.'

_publ_section_title
;
 Three-component coordination networks based on [Ru(phen)(CN)4]2?
 anions, near-infrared luminescent lanthanide(iii) cations, and
 ancillary oligopyridine ligands: structures and photophysical
 properties
;
_journal_issue 23
_journal_name_full 'Dalton Transactions'
_journal_page_first 2419
_journal_paper_doi 10.1039/b702235b
_journal_year 2007
_chemical_formula_sum 'C72 H80 N22 Nd2 O20 Ru3'
_chemical_formula_weight 2165.27
_chemical_name_systematic
;
?
;
_space_group_IT_number 60
_symmetry_cell_setting orthorhombic
_symmetry_space_group_name_Hall '-P 2n 2ab'
_symmetry_space_group_name_H-M 'P b c n'
_atom_sites_solution_hydrogens geom
_atom_sites_solution_primary direct
_atom_sites_solution_secondary difmap
_audit_creation_method SHELXL-97
_cell_angle_alpha 90.00
_cell_angle_beta 90.00
_cell_angle_gamma 90.00
_cell_formula_units_Z 4
_cell_length_a 25.497(3)
_cell_length_b 26.744(2)
_cell_length_c 11.8709(11)
_cell_measurement_reflns_used 7025
_cell_measurement_temperature 173(2)
_cell_measurement_theta_max 30.54
_cell_measurement_theta_min 2.29
_cell_volume 8094.7(14)
_computing_cell_refinement 'Bruker SMART'
_computing_data_collection 'Bruker SMART'
_computing_data_reduction 'Bruker SAINT'
_computing_molecular_graphics 'Bruker SHELXTL'
_computing_publication_material 'Bruker SHELXTL'
_computing_structure_refinement 'SHELXL-97 (Sheldrick, 1997)'
_computing_structure_solution 'SHELXS-97 (Sheldrick, 1990)'
_diffrn_ambient_temperature 173(2)
_diffrn_detector_area_resol_mean 100
_diffrn_measured_fraction_theta_full 0.961
_diffrn_measured_fraction_theta_max 0.961
_diffrn_measurement_device_type 'Bruker APEX2 CCD area detector'
_diffrn_measurement_method 'phi and omega scans'
_diffrn_radiation_monochromator graphite
_diffrn_radiation_source 'fine-focus sealed tube'
_diffrn_radiation_type MoK\a
_diffrn_radiation_wavelength 0.71073
_diffrn_reflns_av_R_equivalents 0.0594
_diffrn_reflns_av_sigmaI/netI 0.0373
_diffrn_reflns_limit_h_max 27
_diffrn_reflns_limit_h_min -22
_diffrn_reflns_limit_k_max 31
_diffrn_reflns_limit_k_min -31
_diffrn_reflns_limit_l_max 14
_diffrn_reflns_limit_l_min -14
_diffrn_reflns_number 50490
_diffrn_reflns_theta_full 25.00
_diffrn_reflns_theta_max 25.00
_diffrn_reflns_theta_min 1.10
_exptl_absorpt_coefficient_mu 1.892
_exptl_absorpt_correction_T_max 0.8482
_exptl_absorpt_correction_T_min 0.6195
_exptl_absorpt_correction_type multi-scan
_exptl_absorpt_process_details sadabs
_exptl_crystal_colour orange
_exptl_crystal_density_diffrn 1.777
_exptl_crystal_density_method 'not measured'
_exptl_crystal_description plate
_exptl_crystal_F_000 4312
_exptl_crystal_size_max 0.28
_exptl_crystal_size_mid 0.20
_exptl_crystal_size_min 0.09
_refine_diff_density_max 1.513
_refine_diff_density_min -1.000
_refine_diff_density_rms 0.114
_refine_ls_extinction_method none
_refine_ls_goodness_of_fit_ref 1.029
_refine_ls_hydrogen_treatment constr
_refine_ls_matrix_type full
_refine_ls_number_parameters 546
_refine_ls_number_reflns 6852
_refine_ls_number_restraints 0
_refine_ls_restrained_S_all 1.029
_refine_ls_R_factor_all 0.0422
_refine_ls_R_factor_gt 0.0344
_refine_ls_shift/su_max 0.002
_refine_ls_shift/su_mean 0.000
_refine_ls_structure_factor_coef Fsqd
_refine_ls_weighting_details 'calc w=1/[\s^2^(Fo^2^)+(0.0360P)^2^+37.5000P] where P=(Fo^2^+2Fc^2^)/3'
_refine_ls_weighting_scheme calc
_refine_ls_wR_factor_gt 0.0841
_refine_ls_wR_factor_ref 0.0896
_reflns_number_gt 5912
_reflns_number_total 6852
_reflns_threshold_expression >2sigma(I)
_cod_data_source_file b702235b.txt
_cod_data_source_block imw513m
_cod_depositor_comments
;
The following automatic conversions were performed:

'_exptl_absorpt_correction_type' tag value 'multi-scans' was replaced
with 'multi-scan' value.

Automatic conversion script
Id: cif_fix_values 1646 2011-03-28 12:23:43Z adriana 
;
_cod_original_cell_volume 8094.7(13)
_cod_original_sg_symbol_H-M Pbcn
_cod_database_code 7005445

loop_
_symmetry_equiv_pos_as_xyz
'x, y, z'
'-x+1/2, -y+1/2, z+1/2'
'-x, y, -z+1/2'
'x+1/2, -y+1/2, -z'
'-x, -y, -z'
'x-1/2, y-1/2, -z-1/2'
'x, -y, z-1/2'
'-x-1/2, y-1/2, z'

loop_
_atom_site_label
_atom_site_type_symbol
_atom_site_fract_x
_atom_site_fract_y
_atom_site_fract_z
_atom_site_U_iso_or_equiv
_atom_site_adp_type
_atom_site_occupancy
_atom_site_symmetry_multiplicity
_atom_site_calc_flag
_atom_site_refinement_flags
_atom_site_disorder_assembly
_atom_site_disorder_group
Nd1 Nd 0.639335(11) 0.277782(9) 1.33343(2) 0.01734(9) Uani 1 1 d . . .
Ru2 Ru 0.5000 0.131274(18) 1.2500 0.01333(13) Uani 1 2 d S . .
Ru3 Ru 0.754350(16) 0.383092(13) 1.00703(3) 0.01465(11) Uani 1 1 d . . .
C1 C 0.71097(19) 0.46455(18) 1.1711(4) 0.0190(11) Uani 1 1 d . . .
H1A H 0.6963 0.4379 1.2136 0.023 Uiso 1 1 calc R . .
C2 C 0.7037(2) 0.51377(18) 1.2089(4) 0.0220(11) Uani 1 1 d . . .
H2 H 0.6843 0.5199 1.2758 0.026 Uiso 1 1 calc R . .
C3 C 0.7243(2) 0.55295(18) 1.1500(4) 0.0235(12) Uani 1 1 d . . .
H3A H 0.7194 0.5863 1.1755 0.028 Uiso 1 1 calc R . .
C4 C 0.7526(2) 0.54340(17) 1.0516(4) 0.0180(11) Uani 1 1 d . . .
C5 C 0.7774(2) 0.58151(18) 0.9858(4) 0.0254(12) Uani 1 1 d . . .
H5 H 0.7740 0.6155 1.0082 0.030 Uiso 1 1 calc R . .
C6 C 0.8054(2) 0.57042(17) 0.8928(4) 0.0235(12) Uani 1 1 d . . .
H6A H 0.8210 0.5965 0.8501 0.028 Uiso 1 1 calc R . .
C7 C 0.8118(2) 0.51950(17) 0.8577(4) 0.0174(11) Uani 1 1 d . . .
C8 C 0.8413(2) 0.50558(17) 0.7621(4) 0.0198(11) Uani 1 1 d . . .
H8A H 0.8569 0.5304 0.7157 0.024 Uiso 1 1 calc R . .
C9 C 0.8470(2) 0.45609(17) 0.7371(4) 0.0185(11) Uani 1 1 d . . .
H9A H 0.8674 0.4462 0.6739 0.022 Uiso 1 1 calc R . .
C10 C 0.82284(19) 0.41995(17) 0.8044(4) 0.0168(11) Uani 1 1 d . . .
H10A H 0.8274 0.3857 0.7857 0.020 Uiso 1 1 calc R . .
C11 C 0.78845(19) 0.48114(16) 0.9204(4) 0.0149(10) Uani 1 1 d . . .
C12 C 0.75870(19) 0.49313(16) 1.0186(4) 0.0147(10) Uani 1 1 d . . .
C13 C 0.7159(2) 0.34461(17) 1.1226(4) 0.0183(11) Uani 1 1 d . . .
C14 C 0.6847(2) 0.38589(17) 0.9201(4) 0.0228(12) Uani 1 1 d . . .
C15 C 0.8218(2) 0.37722(16) 1.0972(4) 0.0173(11) Uani 1 1 d . . .
C16 C 0.7781(2) 0.32307(17) 0.9257(4) 0.0197(11) Uani 1 1 d . . .
C17 C 0.6297(2) 0.40146(19) 1.4448(5) 0.0269(12) Uani 1 1 d . . .
H17A H 0.6477 0.3858 1.5053 0.032 Uiso 1 1 calc R . .
C18 C 0.6226(2) 0.4535(2) 1.4487(5) 0.0302(13) Uani 1 1 d . . .
H18A H 0.6344 0.4722 1.5120 0.036 Uiso 1 1 calc R . .
C19 C 0.5987(2) 0.4770(2) 1.3609(5) 0.0290(13) Uani 1 1 d . . .
H19A H 0.5941 0.5122 1.3619 0.035 Uiso 1 1 calc R . .
C20 C 0.5811(2) 0.44892(19) 1.2694(4) 0.0251(12) Uani 1 1 d . . .
C21 C 0.5561(2) 0.4711(2) 1.1734(5) 0.0328(14) Uani 1 1 d . . .
H21A H 0.5539 0.5065 1.1673 0.039 Uiso 1 1 calc R . .
C22 C 0.5356(2) 0.4421(2) 1.0916(5) 0.0322(14) Uani 1 1 d . . .
H22A H 0.5199 0.4575 1.0278 0.039 Uiso 1 1 calc R . .
C23 C 0.5369(2) 0.3889(2) 1.0984(4) 0.0266(12) Uani 1 1 d . . .
C24 C 0.5106(2) 0.3580(2) 1.0223(4) 0.0327(14) Uani 1 1 d . . .
H24A H 0.4922 0.3721 0.9604 0.039 Uiso 1 1 calc R . .
C25 C 0.5114(2) 0.3078(2) 1.0375(4) 0.0330(14) Uani 1 1 d . . .
H25A H 0.4924 0.2866 0.9880 0.040 Uiso 1 1 calc R . .
C26 C 0.5404(2) 0.2874(2) 1.1268(4) 0.0287(13) Uani 1 1 d . . .
H26A H 0.5414 0.2520 1.1349 0.034 Uiso 1 1 calc R . .
C27 C 0.5637(2) 0.36603(19) 1.1883(4) 0.0231(12) Uani 1 1 d . . .
C28 C 0.5870(2) 0.39635(18) 1.2746(4) 0.0218(11) Uani 1 1 d . . .
C29 C 0.56219(19) 0.07038(17) 1.4302(4) 0.0180(11) Uani 1 1 d . . .
H29A H 0.5732 0.1017 1.4594 0.022 Uiso 1 1 calc R . .
C30 C 0.5776(2) 0.02683(19) 1.4861(4) 0.0241(12) Uani 1 1 d . . .
H30A H 0.5983 0.0290 1.5524 0.029 Uiso 1 1 calc R . .
C31 C 0.5631(2) -0.01899(18) 1.4455(4) 0.0225(12) Uani 1 1 d . . .
H31A H 0.5736 -0.0487 1.4831 0.027 Uiso 1 1 calc R . .
C32 C 0.5323(2) -0.02152(17) 1.3476(4) 0.0185(11) Uani 1 1 d . . .
C33 C 0.5153(2) -0.06747(16) 1.2967(4) 0.0236(12) Uani 1 1 d . . .
H33 H 0.5256 -0.0984 1.3291 0.028 Uiso 1 1 calc R . .
C34 C 0.51704(19) 0.02420(15) 1.2980(4) 0.0136(10) Uani 1 1 d . . .
C35 C 0.5417(2) 0.18364(17) 1.3261(4) 0.0171(11) Uani 1 1 d . . .
C36 C 0.5569(2) 0.13451(16) 1.1296(4) 0.0191(11) Uani 1 1 d . . .
N1 N 0.73765(15) 0.45391(14) 1.0781(3) 0.0145(8) Uani 1 1 d . . .
N2 N 0.79377(16) 0.43149(13) 0.8935(3) 0.0146(9) Uani 1 1 d . . .
N3 N 0.69127(18) 0.32405(15) 1.1902(3) 0.0226(10) Uani 1 1 d . . .
N4 N 0.6441(2) 0.38534(17) 0.8775(4) 0.0354(12) Uani 1 1 d . . .
N5 N 0.86058(19) 0.37139(15) 1.1467(4) 0.0236(10) Uani 1 1 d . . .
N6 N 0.79797(19) 0.29060(15) 0.8759(4) 0.0281(11) Uani 1 1 d . . .
N7 N 0.61254(17) 0.37314(15) 1.3609(3) 0.0221(10) Uani 1 1 d . . .
N8 N 0.56662(17) 0.31539(15) 1.2006(3) 0.0236(10) Uani 1 1 d . . .
N9 N 0.56921(17) 0.21475(14) 1.3603(3) 0.0194(9) Uani 1 1 d . . .
N10 N 0.53277(16) 0.06981(13) 1.3382(3) 0.0139(8) Uani 1 1 d . . .
N11 N 0.58866(18) 0.14043(14) 1.0609(3) 0.0223(10) Uani 1 1 d . . .
O1W O 0.61526(16) 0.27934(13) 1.5324(3) 0.0339(10) Uani 1 1 d . . .
H1B H 0.6266 0.3008 1.5794 0.041 Uiso 1 1 d R . .
H1C H 0.5925 0.2582 1.5544 0.041 Uiso 1 1 d R . .
O2W O 0.71578(14) 0.31391(12) 1.4304(3) 0.0241(8) Uani 1 1 d . . .
H2B H 0.7274 0.2948 1.4819 0.029 Uiso 1 1 d R . .
H2C H 0.7415 0.3133 1.3848 0.029 Uiso 1 1 d R . .
O3W O 0.64545(15) 0.22734(13) 1.1538(3) 0.0286(9) Uani 1 1 d . . .
H3B H 0.6329 0.1985 1.1404 0.034 Uiso 1 1 d R . .
H3C H 0.6488 0.2451 1.0948 0.034 Uiso 1 1 d R . .
O4W O 0.56272(15) 0.20420(13) 1.6502(3) 0.0299(9) Uani 1 1 d . . .
H4B H 0.5797 0.1769 1.6478 0.036 Uiso 1 1 d R . .
H4C H 0.5555 0.2017 1.7199 0.036 Uiso 1 1 d R . .
O6W O 0.45366(17) 0.20588(14) 1.6145(3) 0.0367(10) Uani 1 1 d . . .
H6B H 0.4403 0.1855 1.5676 0.044 Uiso 1 1 d R . .
H6C H 0.4868 0.2077 1.6210 0.044 Uiso 1 1 d R . .
O7W O 0.7399(2) 0.27625(17) 0.6378(4) 0.0577(14) Uani 1 1 d . . .
H7B H 0.7732 0.2754 0.6429 0.069 Uiso 1 1 d R . .
H7C H 0.7308 0.2483 0.6654 0.069 Uiso 1 1 d R . .
O8W O 0.30333(18) 0.20595(16) 1.7033(4) 0.0467(11) Uani 1 1 d . . .
H8B H 0.3240 0.2221 1.6606 0.056 Uiso 1 1 d R . .
H8C H 0.3179 0.1815 1.7367 0.056 Uiso 1 1 d R . .
O9W O 0.6630(2) 0.3373(2) 0.6732(4) 0.0728(16) Uani 1 1 d . . .
H9C H 0.6789 0.3100 0.7116 0.087 Uiso 1 1 d R . .
H9B H 0.6566 0.3475 0.7486 0.087 Uiso 1 1 d R . .
O10W O 0.36574(16) 0.26829(14) 1.5631(3) 0.0361(10) Uani 1 1 d . . .
H10B H 0.3981 0.2605 1.5644 0.043 Uiso 1 1 d R . .
H10C H 0.3668 0.3000 1.5614 0.043 Uiso 1 1 d R . .
O5W' O 0.5492(6) 0.5879(5) 1.2431(13) 0.100(5) Uani 0.50 1 d P A 1
O5W O 0.5555(8) 0.6263(6) 1.2346(15) 0.144(8) Uani 0.50 1 d P B 2

loop_
_atom_site_aniso_label
_atom_site_aniso_U_11
_atom_site_aniso_U_22
_atom_site_aniso_U_33
_atom_site_aniso_U_23
_atom_site_aniso_U_13
_atom_site_aniso_U_12
Nd1 0.01496(18) 0.02163(14) 0.01543(14) 0.00327(10) 0.00000(11) -0.00697(11)
Ru2 0.0113(3) 0.0139(2) 0.0148(3) 0.000 -0.0019(2) 0.000
Ru3 0.0124(3) 0.01784(19) 0.01374(19) 0.00052(14) 0.00285(16) -0.00312(15)
C1 0.008(3) 0.033(3) 0.016(2) -0.001(2) 0.001(2) 0.001(2)
C2 0.016(3) 0.033(3) 0.016(2) -0.004(2) 0.000(2) 0.004(2)
C3 0.021(3) 0.026(3) 0.023(3) -0.004(2) -0.003(2) 0.010(2)
C4 0.018(3) 0.021(2) 0.016(2) 0.0017(19) -0.004(2) 0.008(2)
C5 0.032(4) 0.018(2) 0.026(3) 0.002(2) 0.001(2) 0.008(2)
C6 0.028(4) 0.021(2) 0.022(3) 0.008(2) 0.002(2) 0.000(2)
C7 0.013(3) 0.023(2) 0.016(2) 0.0062(19) 0.000(2) 0.000(2)
C8 0.016(3) 0.027(3) 0.017(2) 0.008(2) 0.001(2) -0.002(2)
C9 0.011(3) 0.031(3) 0.014(2) 0.003(2) 0.000(2) -0.002(2)
C10 0.011(3) 0.022(2) 0.017(2) -0.0030(19) 0.001(2) 0.0006(19)
C11 0.009(3) 0.022(2) 0.014(2) 0.0020(18) -0.003(2) 0.0026(19)
C12 0.011(3) 0.019(2) 0.014(2) 0.0031(18) -0.003(2) 0.0029(19)
C13 0.014(3) 0.019(2) 0.022(2) -0.001(2) 0.000(2) -0.002(2)
C14 0.023(4) 0.024(2) 0.022(3) 0.001(2) 0.004(2) -0.003(2)
C15 0.020(3) 0.016(2) 0.016(2) 0.0000(18) 0.005(2) -0.001(2)
C16 0.017(3) 0.019(2) 0.024(3) 0.006(2) 0.000(2) -0.008(2)
C17 0.017(3) 0.036(3) 0.028(3) -0.002(2) -0.001(2) 0.001(2)
C18 0.020(4) 0.035(3) 0.035(3) -0.008(2) 0.001(3) 0.000(2)
C19 0.018(4) 0.030(3) 0.039(3) -0.001(2) 0.009(3) 0.005(2)
C20 0.009(3) 0.035(3) 0.032(3) 0.005(2) 0.007(2) 0.003(2)
C21 0.024(4) 0.036(3) 0.038(3) 0.010(3) 0.012(3) 0.010(2)
C22 0.021(4) 0.045(3) 0.030(3) 0.013(3) 0.007(3) 0.011(3)
C23 0.012(3) 0.046(3) 0.021(3) 0.006(2) 0.005(2) 0.003(2)
C24 0.020(4) 0.056(4) 0.022(3) 0.011(3) -0.002(2) 0.002(3)
C25 0.022(4) 0.054(4) 0.023(3) 0.000(3) -0.004(2) -0.003(3)
C26 0.020(4) 0.039(3) 0.027(3) 0.007(2) -0.001(2) -0.010(2)
C27 0.011(3) 0.036(3) 0.022(3) 0.007(2) 0.005(2) -0.002(2)
C28 0.007(3) 0.036(3) 0.023(3) 0.006(2) 0.008(2) 0.001(2)
C29 0.011(3) 0.024(2) 0.019(2) 0.000(2) -0.002(2) 0.000(2)
C30 0.018(3) 0.037(3) 0.017(2) 0.006(2) -0.001(2) 0.001(2)
C31 0.015(3) 0.027(3) 0.025(3) 0.012(2) 0.003(2) 0.005(2)
C32 0.008(3) 0.024(2) 0.024(3) 0.006(2) 0.003(2) 0.000(2)
C33 0.021(3) 0.013(2) 0.036(3) 0.008(2) 0.006(2) 0.003(2)
C34 0.009(3) 0.016(2) 0.015(2) 0.0014(18) 0.0034(19) 0.0011(18)
C35 0.016(3) 0.020(2) 0.016(2) 0.0032(19) 0.002(2) 0.003(2)
C36 0.023(4) 0.013(2) 0.021(3) -0.0031(19) -0.007(2) 0.005(2)
N1 0.006(2) 0.023(2) 0.0148(19) 0.0016(16) -0.0007(16) -0.0009(16)
N2 0.013(2) 0.0180(19) 0.0128(19) 0.0016(15) -0.0008(17) -0.0004(16)
N3 0.021(3) 0.025(2) 0.021(2) 0.0020(18) 0.0031(19) -0.0087(19)
N4 0.031(4) 0.037(3) 0.038(3) 0.001(2) -0.009(3) -0.006(2)
N5 0.025(3) 0.023(2) 0.023(2) -0.0013(17) 0.002(2) -0.0020(19)
N6 0.033(3) 0.023(2) 0.029(2) -0.0009(19) 0.008(2) -0.004(2)
N7 0.012(3) 0.031(2) 0.024(2) 0.0036(18) 0.0015(19) -0.0019(18)
N8 0.016(3) 0.035(2) 0.019(2) 0.0038(18) -0.0006(19) -0.0094(19)
N9 0.017(3) 0.023(2) 0.017(2) -0.0007(17) -0.0011(18) -0.0026(18)
N10 0.008(2) 0.0199(19) 0.0136(19) -0.0003(15) -0.0010(16) 0.0019(16)
N11 0.022(3) 0.022(2) 0.023(2) -0.0015(17) 0.004(2) -0.0018(18)
O1W 0.039(3) 0.040(2) 0.0232(19) -0.0021(16) 0.0085(18) -0.0178(18)
O2W 0.018(2) 0.0270(18) 0.0275(19) 0.0022(15) -0.0026(16) -0.0047(15)
O3W 0.027(3) 0.036(2) 0.0228(19) 0.0000(15) 0.0016(16) -0.0145(17)
O4W 0.033(3) 0.0317(19) 0.0253(19) 0.0037(16) 0.0051(17) 0.0054(17)
O6W 0.034(3) 0.047(2) 0.030(2) -0.0024(18) -0.0044(19) 0.0007(19)
O7W 0.063(4) 0.065(3) 0.046(3) 0.011(2) -0.023(3) -0.006(3)
O8W 0.038(3) 0.052(3) 0.051(3) 0.022(2) -0.001(2) 0.001(2)
O9W 0.105(5) 0.070(3) 0.043(3) -0.006(3) -0.002(3) -0.018(3)
O10W 0.036(3) 0.039(2) 0.033(2) 0.0060(17) 0.0078(19) 0.0090(18)
O5W' 0.106(12) 0.080(9) 0.113(11) -0.042(9) -0.047(9) 0.015(9)
O5W 0.175(18) 0.114(12) 0.145(15) -0.052(12) -0.130(14) 0.046(13)

loop_
_atom_type_symbol
_atom_type_description
_atom_type_scat_dispersion_real
_atom_type_scat_dispersion_imag
_atom_type_scat_source
C C 0.0033 0.0016 'International Tables Vol C Tables 4.2.6.8 and 6.1.1.4'
H H 0.0000 0.0000 'International Tables Vol C Tables 4.2.6.8 and 6.1.1.4'
N N 0.0061 0.0033 'International Tables Vol C Tables 4.2.6.8 and 6.1.1.4'
O O 0.0106 0.0060 'International Tables Vol C Tables 4.2.6.8 and 6.1.1.4'
Ru Ru -1.2594 0.8363 'International Tables Vol C Tables 4.2.6.8 and 6.1.1.4'
Nd Nd -0.1943 3.0179 'International Tables Vol C Tables 4.2.6.8 and 6.1.1.4'

loop_
_geom_angle_atom_site_label_1
_geom_angle_atom_site_label_2
_geom_angle_atom_site_label_3
_geom_angle
_geom_angle_site_symmetry_1
_geom_angle_site_symmetry_3
_geom_angle_publ_flag
O1W Nd1 O2W 74.92(12) . . ?
O1W Nd1 N9 72.88(13) . . ?
O2W Nd1 N9 141.10(12) . . ?
O1W Nd1 N6 88.74(14) . 2_655 ?
O2W Nd1 N6 71.58(12) . 2_655 ?
N9 Nd1 N6 86.40(14) . 2_655 ?
O1W Nd1 N3 141.95(13) . . ?
O2W Nd1 N3 72.69(13) . . ?
N9 Nd1 N3 144.23(13) . . ?
N6 Nd1 N3 99.36(15) 2_655 . ?
O1W Nd1 O3W 147.24(12) . . ?
O2W Nd1 O3W 123.73(12) . . ?
N9 Nd1 O3W 77.88(12) . . ?
N6 Nd1 O3W 74.84(13) 2_655 . ?
N3 Nd1 O3W 69.87(12) . . ?
O1W Nd1 N8 113.31(14) . . ?
O2W Nd1 N8 133.44(12) . . ?
N9 Nd1 N8 80.14(13) . . ?
N6 Nd1 N8 148.97(14) 2_655 . ?
N3 Nd1 N8 77.03(14) . . ?
O3W Nd1 N8 75.06(13) . . ?
O1W Nd1 N7 78.49(12) . . ?
O2W Nd1 N7 76.68(12) . . ?
N9 Nd1 N7 116.82(13) . . ?
N6 Nd1 N7 147.92(14) 2_655 . ?
N3 Nd1 N7 75.12(13) . . ?
O3W Nd1 N7 129.10(12) . . ?
N8 Nd1 N7 61.73(13) . . ?
C35 Ru2 C35 89.8(3) . 3_657 ?
C35 Ru2 C36 84.69(19) . . ?
C35 Ru2 C36 91.85(19) 3_657 . ?
C35 Ru2 C36 91.85(19) . 3_657 ?
C35 Ru2 C36 84.69(19) 3_657 3_657 ?
C36 Ru2 C36 175.1(2) . 3_657 ?
C35 Ru2 N10 170.67(18) . 3_657 ?
C35 Ru2 N10 96.42(16) 3_657 3_657 ?
C36 Ru2 N10 88.12(16) . 3_657 ?
C36 Ru2 N10 95.66(16) 3_657 3_657 ?
C35 Ru2 N10 96.42(16) . . ?
C35 Ru2 N10 170.67(18) 3_657 . ?
C36 Ru2 N10 95.66(16) . . ?
C36 Ru2 N10 88.12(16) 3_657 . ?
N10 Ru2 N10 78.4(2) 3_657 . ?
C16 Ru3 C13 93.93(19) . . ?
C16 Ru3 C15 86.26(19) . . ?
C13 Ru3 C15 90.82(19) . . ?
C16 Ru3 C14 92.8(2) . . ?
C13 Ru3 C14 86.5(2) . . ?
C15 Ru3 C14 177.10(18) . . ?
C16 Ru3 N1 170.74(17) . . ?
C13 Ru3 N1 95.13(17) . . ?
C15 Ru3 N1 91.69(16) . . ?
C14 Ru3 N1 89.65(17) . . ?
C16 Ru3 N2 92.32(17) . . ?
C13 Ru3 N2 173.72(16) . . ?
C15 Ru3 N2 88.89(17) . . ?
C14 Ru3 N2 93.90(17) . . ?
N1 Ru3 N2 78.61(14) . . ?
N1 C1 C2 122.3(5) . . ?
N1 C1 H1A 118.8 . . ?
C2 C1 H1A 118.8 . . ?
C3 C2 C1 120.4(5) . . ?
C3 C2 H2 119.8 . . ?
C1 C2 H2 119.8 . . ?
C2 C3 C4 119.1(4) . . ?
C2 C3 H3A 120.4 . . ?
C4 C3 H3A 120.4 . . ?
C3 C4 C12 117.6(4) . . ?
C3 C4 C5 123.7(4) . . ?
C12 C4 C5 118.6(4) . . ?
C6 C5 C4 121.6(4) . . ?
C6 C5 H5 119.2 . . ?
C4 C5 H5 119.2 . . ?
C5 C6 C7 120.5(4) . . ?
C5 C6 H6A 119.8 . . ?
C7 C6 H6A 119.8 . . ?
C11 C7 C8 117.4(4) . . ?
C11 C7 C6 119.6(4) . . ?
C8 C7 C6 123.0(4) . . ?
C9 C8 C7 119.2(4) . . ?
C9 C8 H8A 120.4 . . ?
C7 C8 H8A 120.4 . . ?
C8 C9 C10 119.9(5) . . ?
C8 C9 H9A 120.1 . . ?
C10 C9 H9A 120.1 . . ?
N2 C10 C9 122.8(4) . . ?
N2 C10 H10A 118.6 . . ?
C9 C10 H10A 118.6 . . ?
N2 C11 C7 122.9(4) . . ?
N2 C11 C12 117.4(4) . . ?
C7 C11 C12 119.7(4) . . ?
N1 C12 C4 122.9(4) . . ?
N1 C12 C11 117.1(4) . . ?
C4 C12 C11 120.0(4) . . ?
N3 C13 Ru3 176.3(5) . . ?
N4 C14 Ru3 175.0(5) . . ?
N5 C15 Ru3 176.5(4) . . ?
N6 C16 Ru3 171.6(4) . . ?
N7 C17 C18 123.3(5) . . ?
N7 C17 H17A 118.4 . . ?
C18 C17 H17A 118.4 . . ?
C19 C18 C17 119.3(5) . . ?
C19 C18 H18A 120.4 . . ?
C17 C18 H18A 120.4 . . ?
C18 C19 C20 119.5(5) . . ?
C18 C19 H19A 120.2 . . ?
C20 C19 H19A 120.2 . . ?
C19 C20 C28 117.8(5) . . ?
C19 C20 C21 122.7(5) . . ?
C28 C20 C21 119.5(5) . . ?
C22 C21 C20 120.4(5) . . ?
C22 C21 H21A 119.8 . . ?
C20 C21 H21A 119.8 . . ?
C21 C22 C23 121.6(5) . . ?
C21 C22 H22A 119.2 . . ?
C23 C22 H22A 119.2 . . ?
C24 C23 C27 117.8(5) . . ?
C24 C23 C22 122.9(5) . . ?
C27 C23 C22 119.2(5) . . ?
C25 C24 C23 119.6(5) . . ?
C25 C24 H24A 120.2 . . ?
C23 C24 H24A 120.2 . . ?
C24 C25 C26 119.7(5) . . ?
C24 C25 H25A 120.2 . . ?
C26 C25 H25A 120.2 . . ?
N8 C26 C25 122.8(5) . . ?
N8 C26 H26A 118.6 . . ?
C25 C26 H26A 118.6 . . ?
N8 C27 C23 122.6(5) . . ?
N8 C27 C28 117.5(4) . . ?
C23 C27 C28 119.8(5) . . ?
N7 C28 C20 122.4(5) . . ?
N7 C28 C27 118.5(4) . . ?
C20 C28 C27 119.0(5) . . ?
N10 C29 C30 122.8(4) . . ?
N10 C29 H29A 118.6 . . ?
C30 C29 H29A 118.6 . . ?
C31 C30 C29 120.2(5) . . ?
C31 C30 H30A 119.9 . . ?
C29 C30 H30A 119.9 . . ?
C30 C31 C32 119.1(4) . . ?
C30 C31 H31A 120.5 . . ?
C32 C31 H31A 120.5 . . ?
C31 C32 C34 117.2(4) . . ?
C31 C32 C33 123.9(4) . . ?
C34 C32 C33 118.8(4) . . ?
C33 C33 C32 121.2(3) 3_657 . ?
C33 C33 H33 119.4 3_657 . ?
C32 C33 H33 119.4 . . ?
N10 C34 C32 123.1(4) . . ?
N10 C34 C34 117.0(2) . 3_657 ?
C32 C34 C34 119.9(3) . 3_657 ?
N9 C35 Ru2 172.7(4) . . ?
N11 C36 Ru2 174.5(4) . . ?
C1 N1 C12 117.7(4) . . ?
C1 N1 Ru3 128.8(3) . . ?
C12 N1 Ru3 113.5(3) . . ?
C10 N2 C11 117.7(4) . . ?
C10 N2 Ru3 128.9(3) . . ?
C11 N2 Ru3 113.3(3) . . ?
C13 N3 Nd1 178.5(4) . . ?
C16 N6 Nd1 158.7(4) . 2_654 ?
C17 N7 C28 117.5(4) . . ?
C17 N7 Nd1 123.7(3) . . ?
C28 N7 Nd1 117.9(3) . . ?
C26 N8 C27 117.4(4) . . ?
C26 N8 Nd1 122.1(4) . . ?
C27 N8 Nd1 118.8(3) . . ?
C35 N9 Nd1 151.4(4) . . ?
C29 N10 C34 117.6(4) . . ?
C29 N10 Ru2 128.4(3) . . ?
C34 N10 Ru2 113.8(3) . . ?
Nd1 O1W H1B 124.2 . . ?
Nd1 O1W H1C 117.2 . . ?
H1B O1W H1C 118.4 . . ?
Nd1 O2W H2B 112.0 . . ?
Nd1 O2W H2C 107.8 . . ?
H2B O2W H2C 100.4 . . ?
Nd1 O3W H3B 128.1 . . ?
Nd1 O3W H3C 113.7 . . ?
H3B O3W H3C 113.1 . . ?
H4B O4W H4C 94.3 . . ?
H6B O6W H6C 119.6 . . ?
H7B O7W H7C 103.0 . . ?
H8B O8W H8C 113.6 . . ?
H9C O9W H9B 80.9 . . ?
H10B O10W H10C 102.3 . . ?

loop_
_geom_bond_atom_site_label_1
_geom_bond_atom_site_label_2
_geom_bond_distance
_geom_bond_site_symmetry_2
_geom_bond_publ_flag
Nd1 O1W 2.441(4) . ?
Nd1 O2W 2.461(3) . ?
Nd1 N9 2.478(4) . ?
Nd1 N6 2.481(5) 2_655 ?
Nd1 N3 2.485(4) . ?
Nd1 O3W 2.528(3) . ?
Nd1 N8 2.633(4) . ?
Nd1 N7 2.660(4) . ?
Ru2 C35 1.976(5) . ?
Ru2 C35 1.976(5) 3_657 ?
Ru2 C36 2.039(6) . ?
Ru2 C36 2.039(6) 3_657 ?
Ru2 N10 2.121(4) 3_657 ?
Ru2 N10 2.121(4) . ?
Ru3 C16 1.969(5) . ?
Ru3 C13 1.976(5) . ?
Ru3 C15 2.032(6) . ?
Ru3 C14 2.054(6) . ?
Ru3 N1 2.117(4) . ?
Ru3 N2 2.121(4) . ?
C1 N1 1.327(6) . ?
C1 C2 1.403(7) . ?
C1 H1A 0.9500 . ?
C2 C3 1.365(7) . ?
C2 H2 0.9500 . ?
C3 C4 1.397(7) . ?
C3 H3A 0.9500 . ?
C4 C12 1.409(6) . ?
C4 C5 1.431(7) . ?
C5 C6 1.348(7) . ?
C5 H5 0.9500 . ?
C6 C7 1.433(7) . ?
C6 H6A 0.9500 . ?
C7 C11 1.400(6) . ?
C7 C8 1.411(7) . ?
C8 C9 1.364(7) . ?
C8 H8A 0.9500 . ?
C9 C10 1.398(6) . ?
C9 H9A 0.9500 . ?
C10 N2 1.328(6) . ?
C10 H10A 0.9500 . ?
C11 N2 1.372(6) . ?
C11 C12 1.427(6) . ?
C12 N1 1.374(6) . ?
C13 N3 1.157(6) . ?
C14 N4 1.154(7) . ?
C15 N5 1.161(6) . ?
C16 N6 1.166(6) . ?
C17 N7 1.325(7) . ?
C17 C18 1.406(7) . ?
C17 H17A 0.9500 . ?
C18 C19 1.361(8) . ?
C18 H18A 0.9500 . ?
C19 C20 1.394(8) . ?
C19 H19A 0.9500 . ?
C20 C28 1.415(7) . ?
C20 C21 1.435(7) . ?
C21 C22 1.348(8) . ?
C21 H21A 0.9500 . ?
C22 C23 1.426(7) . ?
C22 H22A 0.9500 . ?
C23 C24 1.396(8) . ?
C23 C27 1.406(7) . ?
C24 C25 1.354(8) . ?
C24 H24A 0.9500 . ?
C25 C26 1.404(8) . ?
C25 H25A 0.9500 . ?
C26 N8 1.333(7) . ?
C26 H26A 0.9500 . ?
C27 N8 1.364(6) . ?
C27 C28 1.436(7) . ?
C28 N7 1.363(6) . ?
C29 N10 1.325(6) . ?
C29 C30 1.397(7) . ?
C29 H29A 0.9500 . ?
C30 C31 1.368(7) . ?
C30 H30A 0.9500 . ?
C31 C32 1.404(7) . ?
C31 H31A 0.9500 . ?
C32 C34 1.412(6) . ?
C32 C33 1.436(7) . ?
C33 C33 1.355(10) 3_657 ?
C33 H33 0.9500 . ?
C34 N10 1.370(6) . ?
C34 C34 1.434(9) 3_657 ?
C35 N9 1.162(6) . ?
C36 N11 1.159(6) . ?
N6 Nd1 2.481(5) 2_654 ?
O1W H1B 0.8500 . ?
O1W H1C 0.8501 . ?
O2W H2B 0.8498 . ?
O2W H2C 0.8501 . ?
O3W H3B 0.8498 . ?
O3W H3C 0.8504 . ?
O4W H4B 0.8499 . ?
O4W H4C 0.8501 . ?
O6W H6B 0.8501 . ?
O6W H6C 0.8493 . ?
O7W H7B 0.8509 . ?
O7W H7C 0.8497 . ?
O8W H8B 0.8494 . ?
O8W H8C 0.8500 . ?
O9W H9C 0.9499 . ?
O9W H9B 0.9500 . ?
O10W H10B 0.8500 . ?
O10W H10C 0.8501 . ?

loop_
_geom_hbond_atom_site_label_D
_geom_hbond_atom_site_label_H
_geom_hbond_atom_site_label_A
_geom_hbond_distance_DH
_geom_hbond_distance_HA
_geom_hbond_distance_DA
_geom_hbond_angle_DHA
_geom_hbond_site_symmetry_A
O1W H1B O9W 0.85 1.75 2.584(6) 167.1 1_556
O1W H1C O4W 0.85 1.99 2.791(5) 156.7 .
O2W H2B O7W 0.85 1.94 2.730(5) 153.7 1_556
O2W H2C O8W 0.85 1.96 2.790(6) 164.6 4_558
O3W H3B N11 0.85 2.14 2.952(5) 160.0 .
O3W H3C O10W 0.85 2.01 2.812(5) 157.2 3_657
O4W H4B N5 0.85 2.00 2.813(6) 160.9 2_655
O4W H4C O6W 0.85 1.98 2.824(5) 170.4 3_658
O6W H6B N11 0.85 2.08 2.927(6) 173.7 3_657
O6W H6C O4W 0.85 1.97 2.813(6) 172.2 .
O7W H7B O3W 0.85 2.08 2.930(7) 179.3 2_654
O7W H7C O8W 0.85 2.11 2.883(7) 150.4 3_657
O8W H8B O10W 0.85 2.00 2.843(6) 172.0 .
O8W H8C N5 0.85 2.26 3.095(6) 168.0 4_458
O9W H9C O7W 0.95 2.00 2.587(8) 117.9 .
O9W H9B N4 0.95 1.86 2.787(7) 163.8 .
O10W H10B O6W 0.85 2.12 2.861(6) 145.2 .
O10W H10C N4 0.85 2.41 3.219(6) 159.1 3_657
